data_2018653
loop_
_publ_author_name
'Du, Jian-Long'
'Zhu, Xiao-Long'
'Li, Pei'

_publ_section_title
;
 <i>catena</i>-Poly[[silver(I)-\m-[9,10-bis(1<i>H</i>-benzimidazol-1-ylmethyl)anthracene]-\k^2^<i>N</i>^3^:<i>N</i>^3'^]
 bis(nitrato-\k<i>O</i>)silver(I)]
;
_journal_coeditor_code SF3177
_journal_issue 10
_journal_name_full 'Acta Crystallographica Section C'
_journal_page_first m281
_journal_page_last m283
_journal_paper_doi 10.1107/S0108270112035846
_journal_volume 68
_journal_year 2012
_chemical_formula_iupac '[Ag (C30 H22 N4)] [Ag (N O3)2]'
_chemical_formula_moiety 'C30 H22 Ag N4 +, Ag N2 O6 -'
_chemical_formula_sum 'C30 H22 Ag2 N6 O6'
_chemical_formula_weight 778.28
_chemical_name_systematic
;
<i>catena</i>-Poly[[silver(I)-\m-[9,10-bis(1<i>H</i>-benzimidazol-1-
ylmethyl)anthracene]-\k^2^<i>N</i>^3^:<i>N</i>^3'^]
bis(nitrato-\k<i>O</i>)silver(I)]
;
_space_group_IT_number 15
_symmetry_cell_setting monoclinic
_symmetry_space_group_name_Hall '-C 2yc'
_symmetry_space_group_name_H-M 'C 1 2/c 1'
_atom_sites_solution_hydrogens geom
_atom_sites_solution_primary direct
_atom_sites_solution_secondary difmap
_audit_creation_method SHELXL97
_cell_angle_alpha 90.00
_cell_angle_beta 103.96(3)
_cell_angle_gamma 90.00
_cell_formula_units_Z 4
_cell_length_a 24.980(5)
_cell_length_b 6.5472(13)
_cell_length_c 17.278(4)
_cell_measurement_reflns_used 10039
_cell_measurement_temperature 293(2)
_cell_measurement_theta_max 27.5
_cell_measurement_theta_min 3.2
_cell_volume 2742.3(11)
_computing_cell_refinement 'SAINT (Bruker, 2000)'
_computing_data_collection 'SMART (Bruker, 2000)'
_computing_data_reduction 'SAINT (Bruker, 2000)'
_computing_molecular_graphics 'DIAMOND (Brandenburg, 1999)'
_computing_publication_material 'SHELXTL (Sheldrick, 2008)'
_computing_structure_refinement 'SHELXTL (Sheldrick, 2008)'
_computing_structure_solution 'SHELXTL (Sheldrick, 2008)'
_diffrn_ambient_temperature 293(2)
_diffrn_measured_fraction_theta_full 0.999
_diffrn_measured_fraction_theta_max 0.999
_diffrn_measurement_device_type 'Bruker SMART CCD area-detector'
_diffrn_measurement_method '\f and \w'
_diffrn_radiation_monochromator graphite
_diffrn_radiation_source 'fine-focus sealed tube'
_diffrn_radiation_type MoK\a
_diffrn_radiation_wavelength 0.71073
_diffrn_reflns_av_R_equivalents 0.0878
_diffrn_reflns_av_sigmaI/netI 0.0683
_diffrn_reflns_limit_h_max 29
_diffrn_reflns_limit_h_min -29
_diffrn_reflns_limit_k_max 7
_diffrn_reflns_limit_k_min -7
_diffrn_reflns_limit_l_max 20
_diffrn_reflns_limit_l_min -20
_diffrn_reflns_number 10890
_diffrn_reflns_theta_full 25.01
_diffrn_reflns_theta_max 25.01
_diffrn_reflns_theta_min 3.22
_diffrn_standards_number 0
_exptl_absorpt_coefficient_mu 1.487
_exptl_absorpt_correction_T_max 0.7969
_exptl_absorpt_correction_T_min 0.7261
_exptl_absorpt_correction_type multi-scan
_exptl_absorpt_process_details '(SADABS; Bruker, 2000)'
_exptl_crystal_colour yellow
_exptl_crystal_density_diffrn 1.885
_exptl_crystal_density_method 'not measured'
_exptl_crystal_description needle
_exptl_crystal_F_000 1544
_exptl_crystal_size_max 0.23
_exptl_crystal_size_mid 0.21
_exptl_crystal_size_min 0.16
_refine_diff_density_max 0.697
_refine_diff_density_min -0.430
_refine_ls_extinction_method none
_refine_ls_goodness_of_fit_ref 1.110
_refine_ls_hydrogen_treatment constr
_refine_ls_matrix_type full
_refine_ls_number_parameters 201
_refine_ls_number_reflns 2415
_refine_ls_number_restraints 0
_refine_ls_restrained_S_all 1.110
_refine_ls_R_factor_all 0.1018
_refine_ls_R_factor_gt 0.0605
_refine_ls_shift/su_max 0.000
_refine_ls_shift/su_mean 0.000
_refine_ls_structure_factor_coef Fsqd
_refine_ls_weighting_details 'calc w = 1/[\s^2^(Fo^2^)+(0.0306P)^2^+4.9608P] where P=(Fo^2^+2Fc^2^)/3'
_refine_ls_weighting_scheme calc
_refine_ls_wR_factor_gt 0.0927
_refine_ls_wR_factor_ref 0.1030
_reflns_number_gt 1697
_reflns_number_total 2415
_reflns_threshold_expression I>2\s(I)
_cod_data_source_file sf3177.cif
_cod_data_source_block I
_cod_original_cell_volume 2742.3(10)
_cod_original_sg_symbol_H-M 'C 2/c'
_cod_database_code 2018653
_cod_database_fobs_code 2018653

loop_
_symmetry_equiv_pos_as_xyz
'x, y, z'
'-x, y, -z+1/2'
'x+1/2, y+1/2, z'
'-x+1/2, y+1/2, -z+1/2'
'-x, -y, -z'
'x, -y, z-1/2'
'-x+1/2, -y+1/2, -z'
'x+1/2, -y+1/2, z-1/2'

loop_
_atom_site_type_symbol
_atom_site_label
_atom_site_fract_x
_atom_site_fract_y
_atom_site_fract_z
_atom_site_U_iso_or_equiv
_atom_site_adp_type
_atom_site_calc_flag
_atom_site_refinement_flags
_atom_site_occupancy
_atom_site_symmetry_multiplicity
Ag Ag1 0.7500 0.7500 0.0000 0.0507(3) Uani d S 1 2
Ag Ag2 0.5000 0.48981(13) 0.2500 0.0608(3) Uani d S 1 2
N N2 0.71269(19) 0.5045(7) 0.0491(3) 0.0391(12) Uani d . 1 1
N N1 0.64601(17) 0.3056(7) 0.0731(3) 0.0317(12) Uani d . 1 1
N N3 0.4046(2) 0.2521(9) 0.1480(4) 0.0459(13) Uani d . 1 1
C C6 0.5346(2) 0.5513(8) 0.0761(3) 0.0266(13) Uani d . 1 1
C C9 0.6586(2) 0.4756(9) 0.0373(3) 0.0372(15) Uani d . 1 1
H H9 0.6322 0.5635 0.0076 0.045 Uiso calc R 1 1
C C5 0.4887(2) 0.6818(8) 0.0380(3) 0.0263(13) Uani d . 1 1
C C15 0.6954(2) 0.2111(8) 0.1094(3) 0.0316(14) Uani d . 1 1
C C10 0.7369(2) 0.3386(9) 0.0942(3) 0.0365(15) Uani d . 1 1
C C7 0.5443(2) 0.3710(8) 0.0366(3) 0.0285(13) Uani d . 1 1
C C1 0.5677(2) 0.6069(9) 0.1527(3) 0.0363(15) Uani d . 1 1
H H1 0.5969 0.5233 0.1774 0.044 Uiso calc R 1 1
C C8 0.5912(2) 0.2303(9) 0.0784(3) 0.0331(14) Uani d . 1 1
H H8A 0.5906 0.2177 0.1341 0.040 Uiso calc R 1 1
H H8B 0.5853 0.0955 0.0546 0.040 Uiso calc R 1 1
C C3 0.5122(3) 0.9063(10) 0.1540(4) 0.0421(16) Uani d . 1 1
H H3 0.5049 1.0230 0.1803 0.050 Uiso calc R 1 1
C C4 0.4797(2) 0.8590(9) 0.0816(4) 0.0368(15) Uani d . 1 1
H H4 0.4504 0.9450 0.0593 0.044 Uiso calc R 1 1
C C14 0.7071(3) 0.0326(9) 0.1535(4) 0.0464(17) Uani d . 1 1
H H14 0.6792 -0.0495 0.1638 0.056 Uiso calc R 1 1
O O2 0.37198(19) 0.1697(7) 0.0922(3) 0.0681(14) Uani d . 1 1
C C13 0.7620(3) -0.0175(10) 0.1815(4) 0.0579(19) Uani d . 1 1
H H13 0.7715 -0.1367 0.2109 0.070 Uiso calc R 1 1
C C12 0.8036(3) 0.1082(11) 0.1664(4) 0.0523(19) Uani d . 1 1
H H12 0.8402 0.0702 0.1864 0.063 Uiso calc R 1 1
C C2 0.5573(2) 0.7799(9) 0.1902(4) 0.0404(16) Uani d . 1 1
H H2A 0.5798 0.8151 0.2396 0.048 Uiso calc R 1 1
C C11 0.7924(2) 0.2854(10) 0.1232(4) 0.0501(18) Uani d . 1 1
H H11 0.8206 0.3669 0.1135 0.060 Uiso calc R 1 1
O O3 0.4363(2) 0.3849(8) 0.1328(3) 0.0758(16) Uani d . 1 1
O O1 0.4065(3) 0.2081(8) 0.2170(3) 0.0878(19) Uani d . 1 1

loop_
_atom_site_aniso_label
_atom_site_aniso_U_11
_atom_site_aniso_U_22
_atom_site_aniso_U_33
_atom_site_aniso_U_12
_atom_site_aniso_U_13
_atom_site_aniso_U_23
Ag1 0.0411(4) 0.0478(5) 0.0674(6) -0.0077(4) 0.0213(4) 0.0133(4)
Ag2 0.0596(5) 0.0719(6) 0.0471(5) 0.000 0.0055(4) 0.000
N2 0.035(3) 0.037(3) 0.046(3) -0.002(3) 0.011(2) 0.011(3)
N1 0.023(3) 0.032(3) 0.039(3) 0.002(2) 0.005(2) 0.010(2)
N3 0.040(3) 0.047(3) 0.047(4) 0.009(3) 0.003(3) 0.006(3)
C6 0.023(3) 0.027(3) 0.031(3) -0.003(2) 0.009(3) -0.001(3)
C9 0.027(3) 0.043(4) 0.040(4) 0.002(3) 0.004(3) 0.010(3)
C5 0.022(3) 0.030(3) 0.030(3) -0.004(2) 0.012(3) 0.000(3)
C15 0.027(3) 0.033(4) 0.033(3) 0.002(3) 0.003(3) -0.002(3)
C10 0.033(4) 0.039(4) 0.038(4) 0.002(3) 0.009(3) -0.004(3)
C7 0.021(3) 0.033(3) 0.033(3) 0.000(3) 0.009(3) 0.012(3)
C1 0.028(3) 0.042(4) 0.034(4) -0.004(3) -0.002(3) 0.003(3)
C8 0.025(3) 0.036(3) 0.038(3) -0.003(3) 0.006(3) -0.002(3)
C3 0.051(4) 0.042(4) 0.038(4) -0.002(3) 0.020(3) -0.011(3)
C4 0.035(4) 0.040(4) 0.037(4) 0.003(3) 0.013(3) 0.004(3)
C14 0.041(4) 0.039(4) 0.057(4) 0.005(3) 0.007(3) 0.014(3)
O2 0.054(3) 0.060(3) 0.078(4) -0.005(3) -0.008(3) 0.001(3)
C13 0.063(5) 0.045(4) 0.057(5) 0.016(4) -0.003(4) 0.011(4)
C12 0.030(4) 0.058(5) 0.061(5) 0.014(4) -0.005(3) -0.001(4)
C2 0.041(4) 0.043(4) 0.035(4) -0.013(3) 0.004(3) -0.008(3)
C11 0.027(3) 0.060(5) 0.061(5) -0.003(3) 0.006(3) 0.000(4)
O3 0.065(3) 0.091(4) 0.068(4) -0.036(3) 0.009(3) 0.005(3)
O1 0.135(5) 0.080(4) 0.050(4) 0.020(4) 0.027(4) 0.020(3)

loop_
_atom_type_symbol
_atom_type_description
_atom_type_scat_dispersion_real
_atom_type_scat_dispersion_imag
_atom_type_scat_source
C C 0.0033 0.0016 'International Tables Vol C Tables 4.2.6.8 and 6.1.1.4'
H H 0.0000 0.0000 'International Tables Vol C Tables 4.2.6.8 and 6.1.1.4'
N N 0.0061 0.0033 'International Tables Vol C Tables 4.2.6.8 and 6.1.1.4'
O O 0.0106 0.0060 'International Tables Vol C Tables 4.2.6.8 and 6.1.1.4'
Ag Ag -0.8971 1.1015 'International Tables Vol C Tables 4.2.6.8 and 6.1.1.4'

loop_
_geom_angle_atom_site_label_1
_geom_angle_atom_site_label_2
_geom_angle_atom_site_label_3
_geom_angle_site_symmetry_1
_geom_angle_site_symmetry_3
_geom_angle
N2 Ag1 N2 . 7_665 180.0(2)
O3 Ag2 O3 . 2_655 146.1(3)
C9 N2 C10 . . 105.2(5)
C9 N2 Ag1 . . 124.8(4)
C10 N2 Ag1 . . 129.8(4)
C9 N1 C15 . . 107.2(5)
C9 N1 C8 . . 128.7(5)
C15 N1 C8 . . 124.0(4)
O1 N3 O2 . . 121.8(6)
O1 N3 O3 . . 119.7(6)
O2 N3 O3 . . 118.5(6)
C7 C6 C1 . . 122.2(5)
C7 C6 C5 . . 118.7(5)
C1 C6 C5 . . 119.1(5)
N2 C9 N1 . . 112.8(5)
N2 C9 H9 . . 123.6
N1 C9 H9 . . 123.6
C7 C5 C4 5_665 . 123.6(5)
C7 C5 C6 5_665 . 119.9(5)
C4 C5 C6 . . 116.5(5)
N1 C15 C14 . . 132.1(5)
N1 C15 C10 . . 105.4(5)
C14 C15 C10 . . 122.4(5)
N2 C10 C11 . . 131.0(6)
N2 C10 C15 . . 109.3(5)
C11 C10 C15 . . 119.8(6)
C5 C7 C6 5_665 . 121.4(5)
C5 C7 C8 5_665 . 120.1(5)
C6 C7 C8 . . 118.4(5)
C2 C1 C6 . . 121.3(5)
C2 C1 H1 . . 119.3
C6 C1 H1 . . 119.3
N1 C8 C7 . . 112.7(4)
N1 C8 H8A . . 109.1
C7 C8 H8A . . 109.1
N1 C8 H8B . . 109.1
C7 C8 H8B . . 109.1
H8A C8 H8B . . 107.8
C4 C3 C2 . . 120.8(6)
C4 C3 H3 . . 119.6
C2 C3 H3 . . 119.6
C3 C4 C5 . . 122.4(6)
C3 C4 H4 . . 118.8
C5 C4 H4 . . 118.8
C13 C14 C15 . . 116.9(6)
C13 C14 H14 . . 121.5
C15 C14 H14 . . 121.5
C14 C13 C12 . . 121.0(6)
C14 C13 H13 . . 119.5
C12 C13 H13 . . 119.5
C11 C12 C13 . . 122.4(6)
C11 C12 H12 . . 118.8
C13 C12 H12 . . 118.8
C1 C2 C3 . . 119.9(6)
C1 C2 H2A . . 120.0
C3 C2 H2A . . 120.0
C12 C11 C10 . . 117.4(6)
C12 C11 H11 . . 121.3
C10 C11 H11 . . 121.3
N3 O3 Ag2 . . 110.7(4)

loop_
_geom_bond_atom_site_label_1
_geom_bond_atom_site_label_2
_geom_bond_site_symmetry_2
_geom_bond_distance
Ag1 N2 . 2.134(5)
Ag1 N2 7_665 2.134(5)
Ag2 O3 . 2.356(5)
Ag2 O3 2_655 2.356(5)
N2 C9 . 1.331(7)
N2 C10 . 1.387(7)
N1 C9 . 1.347(6)
N1 C15 . 1.387(7)
N1 C8 . 1.478(6)
N3 O1 . 1.216(6)
N3 O2 . 1.227(6)
N3 O3 . 1.245(6)
C6 C7 . 1.413(7)
C6 C1 . 1.428(7)
C6 C5 . 1.454(7)
C9 H9 . 0.9300
C5 C7 5_665 1.396(7)
C5 C4 . 1.430(7)
C15 C14 . 1.387(7)
C15 C10 . 1.405(8)
C10 C11 . 1.401(8)
C7 C5 5_665 1.396(7)
C7 C8 . 1.528(7)
C1 C2 . 1.361(8)
C1 H1 . 0.9300
C8 H8A . 0.9700
C8 H8B . 0.9700
C3 C4 . 1.354(8)
C3 C2 . 1.415(8)
C3 H3 . 0.9300
C4 H4 . 0.9300
C14 C13 . 1.380(8)
C14 H14 . 0.9300
C13 C12 . 1.398(9)
C13 H13 . 0.9300
C12 C11 . 1.372(8)
C12 H12 . 0.9300
C2 H2A . 0.9300
C11 H11 . 0.9300

loop_
_geom_torsion_atom_site_label_1
_geom_torsion_atom_site_label_2
_geom_torsion_atom_site_label_3
_geom_torsion_atom_site_label_4
_geom_torsion_site_symmetry_1
_geom_torsion_site_symmetry_4
_geom_torsion
C10 N2 C9 N1 . . 1.5(7)
Ag1 N2 C9 N1 . . 178.1(4)
C15 N1 C9 N2 . . -1.9(7)
C8 N1 C9 N2 . . 175.4(5)
C7 C6 C5 C7 . 5_665 -0.8(8)
C1 C6 C5 C7 . 5_665 -179.6(5)
C7 C6 C5 C4 . . 178.2(4)
C1 C6 C5 C4 . . -0.6(7)
C9 N1 C15 C14 . . -179.5(6)
C8 N1 C15 C14 . . 3.1(9)
C9 N1 C15 C10 . . 1.4(6)
C8 N1 C15 C10 . . -176.0(5)
C9 N2 C10 C11 . . 178.8(6)
Ag1 N2 C10 C11 . . 2.4(10)
C9 N2 C10 C15 . . -0.5(6)
Ag1 N2 C10 C15 . . -176.9(4)
N1 C15 C10 N2 . . -0.6(6)
C14 C15 C10 N2 . . -179.8(5)
N1 C15 C10 C11 . . -180.0(5)
C14 C15 C10 C11 . . 0.8(9)
C1 C6 C7 C5 . 5_665 179.5(5)
C5 C6 C7 C5 . 5_665 0.8(8)
C1 C6 C7 C8 . . 1.1(7)
C5 C6 C7 C8 . . -177.6(4)
C7 C6 C1 C2 . . -179.2(5)
C5 C6 C1 C2 . . -0.5(8)
C9 N1 C8 C7 . . -0.1(8)
C15 N1 C8 C7 . . 176.8(5)
C5 C7 C8 N1 5_665 . 103.1(6)
C6 C7 C8 N1 . . -78.4(6)
C2 C3 C4 C5 . . 0.0(9)
C7 C5 C4 C3 5_665 . 179.8(5)
C6 C5 C4 C3 . . 0.8(8)
N1 C15 C14 C13 . . -179.9(6)
C10 C15 C14 C13 . . -0.9(9)
C15 C14 C13 C12 . . 0.6(10)
C14 C13 C12 C11 . . -0.3(11)
C6 C1 C2 C3 . . 1.4(8)
C4 C3 C2 C1 . . -1.1(9)
C13 C12 C11 C10 . . 0.2(10)
N2 C10 C11 C12 . . -179.7(6)
C15 C10 C11 C12 . . -0.4(9)
O1 N3 O3 Ag2 . . 6.4(7)
O2 N3 O3 Ag2 . . -174.1(4)
O3 Ag2 O3 N3 2_655 . 48.3(4)
